data_7024577
loop_
_publ_author_name
'Shi, Shu-Yun'
'Sun, Ying-Hua'
'Chen, Yan'
'Xu, Jia-Ning'
'Cui, Xiao-Bing'
'Wang, Yan'
'Wang, Guo-Wu'
'Yang, Guang-Di'
'Xu, Ji-Qing'

_publ_section_title
;
 First examples of extended structures based on {PMo(12)Sb(2)O(40)}
 polyoxoanions.
;
_journal_issue 5
_journal_name_full 'Dalton transactions (Cambridge, England : 2003)'
_journal_page_first 1389
_journal_page_last 1394
_journal_paper_doi 10.1039/b918631j
_journal_volume 39
_journal_year 2010
_chemical_formula_sum 'C4 H21 Cu Mo12 N4 O42 P Sb2'
_chemical_formula_weight 2286.54
_chemical_name_systematic
;
?
;
_space_group_IT_number 2
_symmetry_cell_setting triclinic
_symmetry_space_group_name_Hall '-P 1'
_symmetry_space_group_name_H-M 'P -1'
_atom_sites_solution_hydrogens geom
_atom_sites_solution_primary direct
_atom_sites_solution_secondary difmap
_audit_creation_method SHELXL-97
_cell_angle_alpha 67.9280(10)
_cell_angle_beta 81.6370(10)
_cell_angle_gamma 87.4400(10)
_cell_formula_units_Z 1
_cell_length_a 10.0661(10)
_cell_length_b 10.0754(10)
_cell_length_c 10.6774(11)
_cell_measurement_reflns_used 4531
_cell_measurement_temperature 273(2)
_cell_measurement_theta_max 26.0295
_cell_measurement_theta_min 2.3855
_cell_volume 992.81(17)
_computing_cell_refinement SMART
_computing_data_collection 'SMART (Bruker, 2000)'
_computing_data_reduction 'SAINT (Bruker, 2000)'
_computing_structure_refinement 'SHELXL-97 (Sheldrick, 1997)'
_computing_structure_solution 'SHELXS-97 (Sheldrick, 1990)'
_diffrn_ambient_temperature 273(2)
_diffrn_measured_fraction_theta_full 0.990
_diffrn_measured_fraction_theta_max 0.990
_diffrn_measurement_device_type 'Bruker smart apex II diffractometer'
_diffrn_measurement_method 'phi and omega scans'
_diffrn_radiation_monochromator graphite
_diffrn_radiation_source 'fine-focus sealed tube'
_diffrn_radiation_type MoK\a
_diffrn_radiation_wavelength 0.71073
_diffrn_reflns_av_R_equivalents 0.0598
_diffrn_reflns_av_sigmaI/netI 0.0576
_diffrn_reflns_limit_h_max 12
_diffrn_reflns_limit_h_min -12
_diffrn_reflns_limit_k_max 12
_diffrn_reflns_limit_k_min -12
_diffrn_reflns_limit_l_max 12
_diffrn_reflns_limit_l_min -13
_diffrn_reflns_number 8596
_diffrn_reflns_theta_full 26.10
_diffrn_reflns_theta_max 26.10
_diffrn_reflns_theta_min 2.08
_exptl_absorpt_coefficient_mu 5.674
_exptl_absorpt_correction_T_max 0.3578
_exptl_absorpt_correction_T_min 0.3025
_exptl_absorpt_correction_type multi-scan
_exptl_absorpt_process_details 'SADABS; Bruker, 2000'
_exptl_crystal_colour black
_exptl_crystal_density_diffrn 3.824
_exptl_crystal_density_method 'not measured'
_exptl_crystal_description block
_exptl_crystal_F_000 1059
_exptl_crystal_size_max 0.28
_exptl_crystal_size_mid 0.27
_exptl_crystal_size_min 0.23
_refine_diff_density_max 1.761
_refine_diff_density_min -1.591
_refine_diff_density_rms 0.306
_refine_ls_extinction_method none
_refine_ls_goodness_of_fit_ref 1.078
_refine_ls_hydrogen_treatment constr
_refine_ls_matrix_type full
_refine_ls_number_parameters 319
_refine_ls_number_reflns 3903
_refine_ls_number_restraints 0
_refine_ls_restrained_S_all 1.078
_refine_ls_R_factor_all 0.0472
_refine_ls_R_factor_gt 0.0407
_refine_ls_shift/su_max 0.001
_refine_ls_shift/su_mean 0.000
_refine_ls_structure_factor_coef Fsqd
_refine_ls_weighting_details 'calc w=1/[\s^2^(Fo^2^)+(0.0377P)^2^+5.8591P] where P=(Fo^2^+2Fc^2^)/3'
_refine_ls_weighting_scheme calc
_refine_ls_wR_factor_gt 0.0955
_refine_ls_wR_factor_ref 0.0986
_reflns_number_gt 3375
_reflns_number_total 3903
_reflns_threshold_expression >2sigma(I)
_cod_data_source_file b918631j.txt
_cod_data_source_block 1
_cod_original_sg_symbol_H-M P-1
_cod_database_code 7024577

loop_
_symmetry_equiv_pos_as_xyz
'x, y, z'
'-x, -y, -z'

loop_
_atom_site_label
_atom_site_type_symbol
_atom_site_fract_x
_atom_site_fract_y
_atom_site_fract_z
_atom_site_U_iso_or_equiv
_atom_site_adp_type
_atom_site_occupancy
_atom_site_symmetry_multiplicity
_atom_site_calc_flag
_atom_site_refinement_flags
_atom_site_disorder_assembly
_atom_site_disorder_group
Sb1 Sb 0.43852(5) 0.82309(5) 0.44818(5) 0.01458(14) Uani 1 1 d . . .
Mo1 Mo 0.18030(6) 1.18657(7) -0.00037(7) 0.01926(17) Uani 1 1 d . . .
Mo2 Mo 0.67357(6) 1.31293(7) 0.00048(6) 0.01361(15) Uani 1 1 d . . .
Mo3 Mo 0.21328(6) 0.84080(8) 0.24622(6) 0.01837(17) Uani 1 1 d . . .
Mo4 Mo 0.39296(7) 1.15792(7) 0.24699(6) 0.01703(16) Uani 1 1 d . . .
Mo5 Mo 0.71956(6) 0.96562(8) 0.24832(6) 0.01741(16) Uani 1 1 d . . .
Mo6 Mo 0.54101(7) 0.64456(7) 0.24801(6) 0.01899(17) Uani 1 1 d . . .
Cu1 Cu 1.0000 0.0000 0.5000 0.0483(5) Uani 1 2 d S . .
P1 P 0.5000 1.0000 0.0000 0.0134(5) Uani 1 2 d S . .
O1 O 0.2612(8) 1.2214(7) 0.1377(8) 0.059(3) Uani 1 1 d . A .
O2 O 0.5372(5) 1.0165(6) 0.3361(6) 0.0329(16) Uani 1 1 d . A .
O3 O 0.7533(6) 1.4529(7) -0.0008(9) 0.050(2) Uani 1 1 d . . .
O4 O 0.6069(7) 0.7773(8) 0.3367(7) 0.048(2) Uani 1 1 d . A .
O5 O 0.3695(6) 0.7163(8) 0.3347(6) 0.0375(17) Uani 1 1 d . A .
O6 O 0.1374(9) 1.0002(7) 0.1363(8) 0.064(3) Uani 1 1 d . A .
O7 O 0.8221(8) 0.8931(10) 0.1368(9) 0.080(4) Uani 1 1 d . . .
O8 O 0.7041(8) 0.6672(9) 0.1397(8) 0.072(3) Uani 1 1 d . . .
O9 O 0.7478(6) 1.1518(8) 0.1382(7) 0.047(2) Uani 1 1 d . A .
O10 O 0.8122(6) 0.9467(8) 0.3707(6) 0.0358(16) Uani 1 1 d . A .
O11 O 0.5569(7) 0.4862(6) 0.3704(6) 0.0330(15) Uani 1 1 d . A .
O12 O 0.5206(6) 1.2875(8) 0.1386(6) 0.052(2) Uani 1 1 d . A .
O13 O 0.4432(7) 0.6066(10) 0.1372(7) 0.057(2) Uani 1 1 d . . .
O14 O 0.2144(7) 0.7396(10) 0.1362(6) 0.055(2) Uani 1 1 d . . .
O15 O 0.3446(6) 1.2185(6) 0.3725(5) 0.0287(14) Uani 1 1 d . A .
O16 O 0.3011(8) 0.9581(6) 0.3321(8) 0.056(2) Uani 1 1 d . A .
O17 O 0.0888(6) 0.7592(7) 0.3694(5) 0.0305(15) Uani 1 1 d . A .
O18 O 0.0359(6) 1.2729(7) -0.0004(7) 0.0337(15) Uani 1 1 d . . .
O19 O 0.3793(8) 1.0268(9) 0.0921(9) 0.0074(18) Uani 0.50 1 d P A -1
O20 O 0.4559(9) 0.9286(10) -0.0866(9) 0.0105(19) Uani 0.50 1 d P . -1
O21 O 0.4265(9) 0.8572(11) 0.0867(10) 0.013(2) Uani 0.50 1 d P A -1
O22 O 0.4008(9) 1.1023(10) -0.0941(9) 0.0092(19) Uani 0.50 1 d P . -1
O1W O 0.1995(6) 0.4432(8) 0.4819(7) 0.0413(17) Uani 1 1 d . . .
N1 N 0.9673(8) -0.1935(9) 0.6166(9) 0.042(2) Uani 1 1 d . . .
H1A H 0.9021 -0.1952 0.6845 0.050 Uiso 1 1 calc R . .
H1B H 0.9346 -0.2384 0.5688 0.050 Uiso 1 1 calc R . .
N2 N 1.0067(8) -0.5220(8) 0.7045(8) 0.0358(19) Uani 1 1 d . . .
H2C H 1.0082 -0.4877 0.6174 0.043 Uiso 1 1 calc R . .
H2D H 0.9842 -0.6100 0.7511 0.043 Uiso 1 1 calc R . .
C1 C 1.0797(9) -0.2782(9) 0.6790(9) 0.029(2) Uani 1 1 d . . .
H1C H 1.1178 -0.2294 0.7286 0.035 Uiso 1 1 calc R . .
H1D H 1.1488 -0.2819 0.6069 0.035 Uiso 1 1 calc R . .
C2 C 1.0430(10) -0.4286(10) 0.7747(9) 0.034(2) Uani 1 1 d . . .
H2A H 1.1182 -0.4705 0.8232 0.041 Uiso 1 1 calc R . .
H2B H 0.9677 -0.4259 0.8416 0.041 Uiso 1 1 calc R . .

loop_
_atom_site_aniso_label
_atom_site_aniso_U_11
_atom_site_aniso_U_22
_atom_site_aniso_U_33
_atom_site_aniso_U_23
_atom_site_aniso_U_13
_atom_site_aniso_U_12
Sb1 0.0163(2) 0.0161(3) 0.0115(2) -0.0050(2) -0.00219(18) -0.00118(19)
Mo1 0.0134(3) 0.0178(4) 0.0291(4) -0.0115(3) -0.0040(3) 0.0033(3)
Mo2 0.0155(3) 0.0139(3) 0.0130(3) -0.0060(3) -0.0036(2) -0.0017(2)
Mo3 0.0130(3) 0.0228(4) 0.0138(3) 0.0006(3) -0.0040(2) -0.0035(3)
Mo4 0.0259(4) 0.0154(3) 0.0139(3) -0.0085(3) -0.0089(3) 0.0060(3)
Mo5 0.0148(3) 0.0280(4) 0.0116(3) -0.0090(3) -0.0027(2) -0.0054(3)
Mo6 0.0305(4) 0.0116(3) 0.0118(3) -0.0027(3) 0.0000(3) 0.0049(3)
Cu1 0.0624(12) 0.0344(10) 0.0409(10) -0.0066(8) -0.0106(9) 0.0178(9)
P1 0.0161(13) 0.0151(14) 0.0084(12) -0.0038(11) -0.0021(10) 0.0019(10)
O1 0.087(6) 0.017(3) 0.072(5) 0.005(3) -0.065(5) -0.012(4)
O2 0.016(3) 0.023(3) 0.037(3) 0.009(3) 0.008(2) 0.008(2)
O3 0.024(3) 0.026(4) 0.109(7) -0.032(4) -0.019(4) 0.000(3)
O4 0.042(4) 0.048(4) 0.069(5) -0.051(4) 0.035(3) -0.028(3)
O5 0.038(4) 0.062(5) 0.033(3) -0.037(3) -0.024(3) 0.033(3)
O6 0.096(6) 0.017(3) 0.083(6) 0.004(4) -0.080(5) -0.009(4)
O7 0.084(6) 0.085(6) 0.094(6) -0.083(6) 0.075(5) -0.070(5)
O8 0.082(6) 0.077(6) 0.074(6) -0.068(5) 0.062(5) -0.065(5)
O9 0.023(3) 0.044(4) 0.035(4) 0.022(3) 0.010(3) 0.012(3)
O10 0.023(3) 0.055(4) 0.019(3) 0.001(3) -0.010(2) -0.005(3)
O11 0.064(4) 0.018(3) 0.019(3) -0.006(3) -0.019(3) 0.014(3)
O12 0.024(3) 0.057(5) 0.033(4) 0.023(3) 0.015(3) 0.022(3)
O13 0.041(4) 0.116(7) 0.038(4) -0.054(5) -0.030(3) 0.057(4)
O14 0.043(4) 0.115(7) 0.030(4) -0.051(4) -0.029(3) 0.053(4)
O15 0.048(4) 0.024(3) 0.015(3) -0.012(2) 0.004(2) 0.004(3)
O16 0.065(5) 0.013(3) 0.092(6) -0.003(4) -0.068(5) -0.002(3)
O17 0.023(3) 0.050(4) 0.018(3) -0.013(3) 0.004(2) -0.012(3)
O18 0.017(3) 0.034(4) 0.053(4) -0.020(3) -0.010(3) 0.010(3)
O19 0.006(4) 0.005(4) 0.010(4) 0.001(4) -0.005(3) 0.002(3)
O20 0.008(4) 0.008(5) 0.014(5) -0.003(4) -0.003(4) 0.000(4)
O21 0.013(5) 0.014(5) 0.016(5) -0.009(4) -0.003(4) 0.003(4)
O22 0.007(4) 0.016(5) 0.007(4) -0.007(4) -0.002(3) -0.004(4)
O1W 0.036(4) 0.038(4) 0.048(4) -0.010(3) -0.018(3) 0.011(3)
N1 0.027(4) 0.034(5) 0.057(5) -0.007(4) -0.007(4) 0.009(3)
N2 0.058(5) 0.026(4) 0.028(4) -0.012(3) -0.011(4) -0.011(4)
C1 0.030(5) 0.030(5) 0.027(4) -0.007(4) -0.014(4) -0.003(4)
C2 0.044(5) 0.024(5) 0.031(5) -0.002(4) -0.013(4) -0.010(4)

loop_
_atom_type_symbol
_atom_type_description
_atom_type_scat_dispersion_real
_atom_type_scat_dispersion_imag
_atom_type_scat_source
C C 0.0033 0.0016 'International Tables Vol C Tables 4.2.6.8 and 6.1.1.4'
H H 0.0000 0.0000 'International Tables Vol C Tables 4.2.6.8 and 6.1.1.4'
N N 0.0061 0.0033 'International Tables Vol C Tables 4.2.6.8 and 6.1.1.4'
O O 0.0106 0.0060 'International Tables Vol C Tables 4.2.6.8 and 6.1.1.4'
P P 0.1023 0.0942 'International Tables Vol C Tables 4.2.6.8 and 6.1.1.4'
Cu Cu 0.3201 1.2651 'International Tables Vol C Tables 4.2.6.8 and 6.1.1.4'
Mo Mo -1.6832 0.6857 'International Tables Vol C Tables 4.2.6.8 and 6.1.1.4'
Sb Sb -0.5866 1.5461 'International Tables Vol C Tables 4.2.6.8 and 6.1.1.4'

loop_
_geom_angle_atom_site_label_1
_geom_angle_atom_site_label_2
_geom_angle_atom_site_label_3
_geom_angle
_geom_angle_site_symmetry_1
_geom_angle_site_symmetry_3
O4 Sb1 O2 73.6(2) . .
O4 Sb1 O16 115.1(4) . .
O2 Sb1 O16 73.3(2) . .
O4 Sb1 O5 73.8(2) . .
O2 Sb1 O5 116.0(3) . .
O16 Sb1 O5 73.1(3) . .
O18 Mo1 O7 104.2(4) . 2_675
O18 Mo1 O6 103.3(4) . .
O7 Mo1 O6 88.7(4) 2_675 .
O18 Mo1 O1 102.6(4) . .
O7 Mo1 O1 153.2(4) 2_675 .
O6 Mo1 O1 85.4(3) . .
O18 Mo1 O8 101.3(4) . 2_675
O7 Mo1 O8 85.1(3) 2_675 2_675
O6 Mo1 O8 155.4(4) . 2_675
O1 Mo1 O8 89.4(3) . 2_675
O3 Mo2 O12 104.0(4) . .
O3 Mo2 O13 104.1(4) . 2_675
O12 Mo2 O13 89.1(3) . 2_675
O3 Mo2 O14 102.9(4) . 2_675
O12 Mo2 O14 153.1(4) . 2_675
O13 Mo2 O14 85.1(3) 2_675 2_675
O3 Mo2 O9 103.8(4) . .
O12 Mo2 O9 85.0(3) . .
O13 Mo2 O9 152.1(4) 2_675 .
O14 Mo2 O9 87.9(3) 2_675 .
O17 Mo3 O6 104.3(4) . .
O17 Mo3 O14 101.2(3) . .
O6 Mo3 O14 96.3(3) . .
O17 Mo3 O16 101.4(3) . .
O6 Mo3 O16 90.8(3) . .
O14 Mo3 O16 153.9(3) . .
O17 Mo3 O5 97.8(3) . .
O6 Mo3 O5 155.6(3) . .
O14 Mo3 O5 89.4(3) . .
O16 Mo3 O5 74.6(3) . .
O17 Mo3 O19 160.9(3) . .
O6 Mo3 O19 66.4(3) . .
O14 Mo3 O19 96.6(4) . .
O16 Mo3 O19 63.4(3) . .
O5 Mo3 O19 89.4(3) . .
O17 Mo3 O21 156.2(3) . .
O6 Mo3 O21 96.4(4) . .
O14 Mo3 O21 64.5(3) . .
O16 Mo3 O21 89.8(3) . .
O5 Mo3 O21 64.8(3) . .
O19 Mo3 O21 41.6(3) . .
O15 Mo4 O12 102.4(3) . .
O15 Mo4 O1 103.2(4) . .
O12 Mo4 O1 97.0(3) . .
O15 Mo4 O2 98.6(3) . .
O12 Mo4 O2 91.1(2) . .
O1 Mo4 O2 154.5(3) . .
O15 Mo4 O16 99.8(3) . .
O12 Mo4 O16 154.9(4) . .
O1 Mo4 O16 89.2(3) . .
O2 Mo4 O16 74.0(2) . .
O15 Mo4 O19 158.4(3) . .
O12 Mo4 O19 97.6(3) . .
O1 Mo4 O19 65.9(3) . .
O2 Mo4 O19 89.1(3) . .
O16 Mo4 O19 62.9(3) . .
O15 Mo4 O20 159.5(3) . 2_675
O12 Mo4 O20 66.6(3) . 2_675
O1 Mo4 O20 95.5(4) . 2_675
O2 Mo4 O20 65.7(3) . 2_675
O16 Mo4 O20 88.7(3) . 2_675
O19 Mo4 O20 40.4(3) . 2_675
O10 Mo5 O7 104.1(4) . .
O10 Mo5 O9 102.5(3) . .
O7 Mo5 O9 96.0(4) . .
O10 Mo5 O2 99.8(3) . .
O7 Mo5 O2 153.2(3) . .
O9 Mo5 O2 90.3(3) . .
O10 Mo5 O4 100.3(3) . .
O7 Mo5 O4 90.5(3) . .
O9 Mo5 O4 153.9(3) . .
O2 Mo5 O4 73.4(2) . .
O10 Mo5 O22 158.7(3) . 2_675
O7 Mo5 O22 64.3(4) . 2_675
O9 Mo5 O22 96.7(3) . 2_675
O2 Mo5 O22 89.2(3) . 2_675
O4 Mo5 O22 63.6(3) . 2_675
O11 Mo6 O13 104.0(4) . .
O11 Mo6 O8 102.1(4) . .
O13 Mo6 O8 97.4(3) . .
O11 Mo6 O5 100.0(3) . .
O13 Mo6 O5 89.4(3) . .
O8 Mo6 O5 154.5(3) . .
O11 Mo6 O4 99.8(3) . .
O13 Mo6 O4 153.0(3) . .
O8 Mo6 O4 89.8(3) . .
O5 Mo6 O4 74.0(3) . .
O11 Mo6 O22 157.7(3) . 2_675
O13 Mo6 O22 96.3(4) . 2_675
O8 Mo6 O22 65.6(4) . 2_675
O5 Mo6 O22 89.3(3) . 2_675
O4 Mo6 O22 63.1(3) . 2_675
N1 Cu1 N1 180.0(3) 2_756 .
O20 P1 O20 180.0(4) . 2_675
O20 P1 O19 69.7(5) . 2_675
O20 P1 O19 110.3(5) 2_675 2_675
O20 P1 O19 110.3(5) . .
O20 P1 O19 69.7(5) 2_675 .
O19 P1 O19 180.000(1) 2_675 .
O20 P1 O21 111.7(5) . 2_675
O20 P1 O21 68.3(5) 2_675 2_675
O19 P1 O21 70.6(5) 2_675 2_675
O19 P1 O21 109.4(5) . 2_675
O20 P1 O21 68.3(5) . .
O20 P1 O21 111.7(5) 2_675 .
O19 P1 O21 109.4(5) 2_675 .
O19 P1 O21 70.6(5) . .
O21 P1 O21 180.000(1) 2_675 .
O20 P1 O22 71.3(5) . .
O20 P1 O22 108.7(5) 2_675 .
O19 P1 O22 108.1(4) 2_675 .
O19 P1 O22 71.9(4) . .
O21 P1 O22 71.5(5) 2_675 .
O21 P1 O22 108.5(5) . .
O20 P1 O22 108.7(5) . 2_675
O20 P1 O22 71.3(5) 2_675 2_675
O19 P1 O22 71.9(4) 2_675 2_675
O19 P1 O22 108.1(4) . 2_675
O21 P1 O22 108.5(5) 2_675 2_675
O21 P1 O22 71.5(5) . 2_675
O22 P1 O22 180.000(2) . 2_675
Mo4 O1 Mo1 142.4(5) . .
Mo4 O2 Mo5 129.8(3) . .
Mo4 O2 Sb1 106.2(2) . .
Mo5 O2 Sb1 105.9(3) . .
Sb1 O4 Mo5 105.9(3) . .
Sb1 O4 Mo6 105.9(3) . .
Mo5 O4 Mo6 130.1(3) . .
Mo6 O5 Mo3 130.8(3) . .
Mo6 O5 Sb1 105.1(3) . .
Mo3 O5 Sb1 104.7(3) . .
Mo3 O6 Mo1 142.3(5) . .
Mo5 O7 Mo1 144.5(6) . 2_675
Mo6 O8 Mo1 141.2(6) . 2_675
Mo5 O9 Mo2 143.7(4) . .
Mo4 O12 Mo2 142.2(5) . .
Mo6 O13 Mo2 144.9(5) . 2_675
Mo3 O14 Mo2 143.1(5) . 2_675
Mo3 O16 Mo4 131.3(4) . .
Mo3 O16 Sb1 106.3(3) . .
Mo4 O16 Sb1 105.2(3) . .
P1 O19 O21 55.0(4) . .
P1 O19 Mo3 124.8(5) . .
O21 O19 Mo3 69.9(4) . .
P1 O19 Mo4 123.9(4) . .
O21 O19 Mo4 137.2(5) . .
Mo3 O19 Mo4 97.5(3) . .
P1 O20 O21 57.3(5) . .
P1 O20 O22 56.7(4) . .
O21 O20 O22 93.0(6) . .
P1 O20 Mo4 125.8(5) . 2_675
O21 O20 Mo4 129.2(6) . 2_675
O22 O20 Mo4 133.4(5) . 2_675
P1 O21 O20 54.4(4) . .
P1 O21 O19 54.4(4) . .
O20 O21 O19 91.0(6) . .
P1 O21 Mo3 122.9(5) . .
O20 O21 Mo3 130.2(6) . .
O19 O21 Mo3 68.5(4) . .
P1 O22 O20 52.0(4) . .
P1 O22 Mo5 123.7(5) . 2_675
O20 O22 Mo5 71.8(4) . 2_675
P1 O22 Mo6 123.2(4) . 2_675
O20 O22 Mo6 136.1(5) . 2_675
Mo5 O22 Mo6 98.4(3) 2_675 2_675
C1 N1 Cu1 118.4(6) . .
N1 C1 C2 114.6(7) . .
N2 C2 C1 113.4(7) . .

loop_
_geom_bond_atom_site_label_1
_geom_bond_atom_site_label_2
_geom_bond_distance
_geom_bond_site_symmetry_2
Sb1 O4 2.063(6) .
Sb1 O2 2.072(6) .
Sb1 O16 2.089(6) .
Sb1 O5 2.098(6) .
Mo1 O18 1.660(6) .
Mo1 O7 1.913(7) 2_675
Mo1 O6 1.916(7) .
Mo1 O1 1.930(7) .
Mo1 O8 1.934(7) 2_675
Mo2 O3 1.649(6) .
Mo2 O12 1.924(6) .
Mo2 O13 1.929(6) 2_675
Mo2 O14 1.932(6) 2_675
Mo2 O9 1.942(6) .
Mo3 O17 1.666(5) .
Mo3 O6 1.810(6) .
Mo3 O14 1.821(7) .
Mo3 O16 2.040(6) .
Mo3 O5 2.075(6) .
Mo3 O19 2.485(9) .
Mo3 O21 2.509(9) .
Mo4 O15 1.674(5) .
Mo4 O12 1.810(7) .
Mo4 O1 1.828(6) .
Mo4 O2 2.060(6) .
Mo4 O16 2.069(6) .
Mo4 O19 2.495(9) .
Mo4 O20 2.501(10) 2_675
Mo5 O10 1.663(5) .
Mo5 O7 1.801(7) .
Mo5 O9 1.810(6) .
Mo5 O2 2.070(6) .
Mo5 O4 2.077(6) .
Mo5 O22 2.480(8) 2_675
Mo6 O11 1.658(6) .
Mo6 O13 1.797(7) .
Mo6 O8 1.835(7) .
Mo6 O5 2.070(6) .
Mo6 O4 2.083(6) .
Mo6 O22 2.501(9) 2_675
Cu1 N1 1.890(8) 2_756
Cu1 N1 1.890(8) .
P1 O20 1.488(9) .
P1 O20 1.488(9) 2_675
P1 O19 1.529(9) 2_675
P1 O19 1.529(9) .
P1 O21 1.539(10) 2_675
P1 O21 1.539(10) .
P1 O22 1.578(9) .
P1 O22 1.578(9) 2_675
O7 Mo1 1.913(7) 2_675
O8 Mo1 1.934(7) 2_675
O13 Mo2 1.929(6) 2_675
O14 Mo2 1.932(6) 2_675
O19 O21 1.773(13) .
O20 O21 1.699(13) .
O20 O22 1.788(14) .
O20 Mo4 2.501(10) 2_675
O22 Mo5 2.480(8) 2_675
O22 Mo6 2.501(9) 2_675
N1 C1 1.469(11) .
N2 C2 1.490(11) .
C1 C2 1.502(11) .
